data_9003999
loop_
_publ_author_name
'Capitani, G. C.'
'Mellini, M.'

_publ_section_title
;
 The crystal structure of a second antigorite polysome (m = 16),
 by single-crystal synchrotron diffraction
;
_journal_name_full 'American Mineralogist'
_journal_page_first 394
_journal_page_last 399
_journal_paper_doi 10.2138/am.2006.1919
_journal_volume 91
_journal_year 2006
_chemical_formula_sum 'H58 Mg45 O138 Si32'
_chemical_name_mineral Antigorite
_space_group_IT_number 12
_symmetry_space_group_name_Hall '-C 2y'
_symmetry_space_group_name_H-M 'C 1 2/m 1'
_cell_angle_alpha 90
_cell_angle_beta 91.409
_cell_angle_gamma 90
_cell_length_a 81.664
_cell_length_b 9.255
_cell_length_c 7.261
_cell_formula_units_Z 2
_cell_volume 5486.207
_exptl_crystal_density_diffrn 2.578
_cod_depositor_comments
;
 Adding the _atom_site_type_symbol data item.

 Antanas Vaitkus,
 2017-02-17
;
_cod_original_formula_sum 'Mg45 Si32 O138 H58'
_cod_database_code 9003999

loop_
_symmetry_equiv_pos_as_xyz
x,y,z
1/2+x,1/2+y,z
x,-y,z
1/2+x,1/2-y,z
-x,y,-z
1/2-x,1/2+y,-z
-x,-y,-z
1/2-x,1/2-y,-z

loop_
_atom_site_label
_atom_site_type_symbol
_atom_site_fract_x
_atom_site_fract_y
_atom_site_fract_z
_atom_site_U_iso_or_equiv
Mg1A Mg 0.00000 0.00000 0.50000 0.01900
Mg1B Mg 0.00000 0.66490 0.50000 0.02000
Mg2A Mg 0.96680 0.50000 0.46290 0.01900
Mg2B Mg 0.96650 0.83370 0.45980 0.02000
Mg3A Mg 0.93320 0.00000 0.43010 0.01900
Mg3B Mg 0.93340 0.66480 0.43080 0.02000
Mg4A Mg 0.90030 0.50000 0.41650 0.01800
Mg4B Mg 0.90010 0.83160 0.41600 0.01800
Mg5A Mg 0.86690 0.00000 0.41160 0.02000
Mg5B Mg 0.86710 0.66580 0.41130 0.01700
Mg6A Mg 0.83380 0.50000 0.41260 0.02300
Mg6B Mg 0.83370 0.83370 0.41810 0.01800
Mg7A Mg 0.80050 0.00000 0.43010 0.01800
Mg7B Mg 0.80030 0.66620 0.43960 0.02300
Mg8A Mg 0.76690 0.50000 0.48120 0.02100
Mg8B Mg 0.76680 0.83460 0.47270 0.02100
Si1 Si 0.98490 0.83350 0.86760 0.02100
Si2 Si 0.95340 0.66640 0.82750 0.02100
Si3 Si 0.92160 0.83360 0.80590 0.02000
Si4 Si 0.88950 0.66640 0.79580 0.02100
Si5 Si 0.85740 0.83360 0.79420 0.02100
Si6 Si 0.82540 0.66640 0.80150 0.02200
Si7 Si 0.79380 0.83360 0.82370 0.02400
Si8 Si 0.76190 0.66650 0.86260 0.02500
OA1 O 0.98810 0.83030 0.64910 0.02600
OA2 O 0.95500 0.66370 0.60710 0.01800
OA3 O 0.92170 0.83210 0.58410 0.02100
OA4 O 0.88930 0.66860 0.57120 0.02600
OA5 O 0.85690 0.83920 0.57330 0.02200
OA6 O 0.82380 0.67130 0.57990 0.02200
OA7 O 0.79090 0.83450 0.60260 0.02100
OA8 O 0.75750 0.66810 0.64740 0.02700
OB1A O 0.98070 0.00000 0.93910 0.03500
OB2A O 0.95110 0.50000 0.90480 0.02800
OB3A O 0.92070 0.00000 0.88520 0.03200
OB4A O 0.88870 0.50000 0.87200 0.03000
OB5A O 0.85640 0.00000 0.87360 0.03200
OB6A O 0.82460 0.50000 0.88190 0.03300
OB7A O 0.79340 0.00000 0.90530 0.03400
OB8A O 0.76310 0.50000 0.94840 0.06100
OB0B O 0.00000 0.77780 0.00000 0.02700
OB1B O 0.96970 0.73330 0.92660 0.02500
OB2B O 0.93790 0.75900 0.89920 0.02100
OB3B O 0.90600 0.74380 0.88150 0.02300
OB4B O 0.87410 0.75700 0.87300 0.02400
OB5B O 0.84230 0.74120 0.87690 0.02400
OB6B O 0.81070 0.76020 0.89090 0.03000
OB7B O 0.77980 0.74160 0.92350 0.04300
OB8B O 0.75000 0.75000 0.00000 0.06300
OV1 O 0.98820 0.50000 0.63850 0.01900
OV2 O 0.95380 0.00000 0.60490 0.03100
OV3 O 0.92280 0.50000 0.57870 0.02200
OV4 O 0.88940 0.00000 0.56890 0.01800
OV5 O 0.85590 0.50000 0.56110 0.02000
OV6 O 0.82390 0.00000 0.57770 0.02400
OV7 O 0.79100 0.50000 0.60510 0.03400
OV8 O 0.75700 0.00000 0.62480 0.01900
OW1A O 0.97850 0.00000 0.34530 0.03300
OW1B O 0.97880 0.67000 0.34120 0.01800
OW2A O 0.94610 0.50000 0.30920 0.03400
OW2B O 0.94470 0.83600 0.30590 0.01900
OW3A O 0.91090 0.00000 0.28880 0.01500
OW3B O 0.91180 0.67070 0.28410 0.02800
OW4A O 0.87810 0.50000 0.27400 0.02500
OW4B O 0.87800 0.83050 0.28070 0.02300
OW5A O 0.84490 0.00000 0.28200 0.02600
OW5B O 0.84420 0.66740 0.27940 0.02300
OW6A O 0.81040 0.50000 0.29520 0.02200
OW6B O 0.81070 0.83180 0.29660 0.02500
OW7A O 0.77650 0.00000 0.31980 0.02800
OW7B O 0.77650 0.66970 0.33070 0.02400
HI1 H 0.98820 0.50000 0.77200 0.02300
HI2 H 0.95380 0.00000 0.73700 0.02300
HI3 H 0.92280 0.50000 0.70400 0.02300
HI4 H 0.88940 0.00000 0.70000 0.02300
HI5 H 0.85590 0.50000 0.69200 0.02300
HI6 H 0.82390 0.00000 0.70300 0.02300
HI7 H 0.79100 0.50000 0.73400 0.02300
HI8 H 0.75700 0.00000 0.75600 0.02300
HH1A H 0.97850 0.00000 0.20400 0.04700
HH1B H 0.97880 0.67000 0.19100 0.04700
HH2A H 0.94610 0.50000 0.18100 0.04700
HH2B H 0.94470 0.83600 0.16800 0.04700
HH3A H 0.91090 0.00000 0.14900 0.04700
HH3B H 0.91180 0.67070 0.14100 0.04700
HH4A H 0.87810 0.50000 0.13500 0.04700
HH4B H 0.87800 0.83050 0.14700 0.04700
HH5A H 0.84490 0.00000 0.13800 0.04700
HH5B H 0.84420 0.66740 0.14100 0.04700
HH6A H 0.81040 0.50000 0.15200 0.04700
HH6B H 0.81070 0.83180 0.16400 0.04700
HH7A H 0.77650 0.00000 0.15700 0.04700
HH7B H 0.77650 0.66970 0.19200 0.04700

_database_code_amcsd 0004123
